data_7240540
loop_
_publ_author_name
'Oburn, Shalisa M.'
'Santana, Carlos'
'Elacqua, Elizabeth'
'Groeneman , Ryan'

_publ_section_title
;
 A diamondoid net sustained by halogen bonds: employing a cyclobutane to
 generate a tetrahedral architecture
;
_journal_name_full CrystEngComm
_journal_paper_doi 10.1039/D0CE00627K
_journal_year 2020
_chemical_formula_moiety '2(C6 Cl4 I2), C24 H20 N4, 2(C7 H8)'
_chemical_formula_sum 'C50 H36 Cl8 I4 N4'
_chemical_formula_weight 1484.03
_space_group_crystal_system orthorhombic
_space_group_IT_number 41
_space_group_name_Hall 'A 2 -2ab'
_space_group_name_H-M_alt 'A e a 2'
_atom_sites_solution_hydrogens geom
_atom_sites_solution_primary direct
_audit_creation_date 2020-04-13
_audit_creation_method
;
Olex2 1.3
(compiled 2020.02.04 svn.rd84adfe8 for OlexSys, GUI svn.r6032)
;
_audit_update_record
;
2020-04-20 deposited with the CCDC.	2020-05-14 downloaded from the CCDC.
;
_cell_angle_alpha 90
_cell_angle_beta 90
_cell_angle_gamma 90
_cell_formula_units_Z 4
_cell_length_a 11.0411(4)
_cell_length_b 16.8624(7)
_cell_length_c 28.2059(7)
_cell_measurement_reflns_used 9616
_cell_measurement_temperature 100
_cell_measurement_theta_max 28.29
_cell_measurement_theta_min 2.32
_cell_volume 5251.4(3)
_computing_molecular_graphics 'Olex2 1.3 (Dolomanov et al., 2009)'
_computing_publication_material 'Olex2 1.3 (Dolomanov et al., 2009)'
_computing_structure_refinement 'SHELXL 2018/3 (Sheldrick, 2015)'
_computing_structure_solution 'SHELXS-1997  (Sheldrick, 2008)'
_diffrn_ambient_temperature 100
_diffrn_measured_fraction_theta_full 0.997
_diffrn_measured_fraction_theta_max 0.998
_diffrn_measurement_device_type 'Bruker APEX-II CCD'
_diffrn_measurement_method '\f and \w scans'
_diffrn_radiation_type MoK\a
_diffrn_radiation_wavelength 0.71073
_diffrn_reflns_av_R_equivalents 0.0309
_diffrn_reflns_av_unetI/netI 0.0182
_diffrn_reflns_Laue_measured_fraction_full 0.997
_diffrn_reflns_Laue_measured_fraction_max 0.998
_diffrn_reflns_limit_h_max 14
_diffrn_reflns_limit_h_min -14
_diffrn_reflns_limit_k_max 22
_diffrn_reflns_limit_k_min -22
_diffrn_reflns_limit_l_max 37
_diffrn_reflns_limit_l_min -37
_diffrn_reflns_number 55382
_diffrn_reflns_point_group_measured_fraction_full 0.997
_diffrn_reflns_point_group_measured_fraction_max 0.996
_diffrn_reflns_theta_full 25.242
_diffrn_reflns_theta_max 28.287
_diffrn_reflns_theta_min 2.320
_exptl_absorpt_coefficient_mu 2.820
_exptl_absorpt_correction_type none
_exptl_crystal_colour colourless
_exptl_crystal_colour_primary colourless
_exptl_crystal_density_diffrn 1.877
_exptl_crystal_description block
_exptl_crystal_F_000 2848
_exptl_crystal_size_max 0.137
_exptl_crystal_size_mid 0.112
_exptl_crystal_size_min 0.107
_refine_diff_density_max 0.683
_refine_diff_density_min -0.582
_refine_diff_density_rms 0.053
_refine_ls_abs_structure_details
;
 Flack x determined using 3067 quotients [(I+)-(I-)]/[(I+)+(I-)]
 (Parsons, Flack and Wagner, Acta Cryst. B69 (2013) 249-259).
;
_refine_ls_abs_structure_Flack -0.012(5)
_refine_ls_extinction_method none
_refine_ls_goodness_of_fit_ref 1.038
_refine_ls_hydrogen_treatment constr
_refine_ls_matrix_type full
_refine_ls_number_parameters 309
_refine_ls_number_reflns 6505
_refine_ls_number_restraints 133
_refine_ls_restrained_S_all 1.030
_refine_ls_R_factor_all 0.0144
_refine_ls_R_factor_gt 0.0140
_refine_ls_shift/su_max 0.002
_refine_ls_shift/su_mean 0.000
_refine_ls_structure_factor_coef Fsqd
_refine_ls_weighting_details 'w=1/[\s^2^(Fo^2^)+(0.0118P)^2^+5.3941P] where P=(Fo^2^+2Fc^2^)/3'
_refine_ls_weighting_scheme calc
_refine_ls_wR_factor_gt 0.0319
_refine_ls_wR_factor_ref 0.0323
_reflns_Friedel_coverage 0.955
_reflns_Friedel_fraction_full 0.997
_reflns_Friedel_fraction_max 0.994
_reflns_number_gt 6413
_reflns_number_total 6505
_reflns_threshold_expression 'I > 2\s(I)'
_cod_data_source_file d0ce00627k2.cif
_cod_data_source_block g23719
_cod_original_sg_symbol_Hall 'A 2 -2ac'
_cod_database_code 7240540
_shelx_shelxl_version_number 2018/3
_shelx_space_group_comment
;
The symmetry employed for this shelxl refinement is uniquely defined
by the following loop, which should always be used as a source of
symmetry information in preference to the above space-group names.
They are only intended as comments.
;
_olex2_refinement_description
;
1. Fixed Uiso
 At 1.2 times of:
  All C(H) groups
 At 1.5 times of:
  All C(H,H,H) groups
2. Uiso/Uaniso restraints and constraints
C5A \\sim C4A \\sim C3A \\sim C2A \\sim C6A \\sim C1A \\sim C7A: within 1.7A
with sigma of 0.04 and sigma for terminal atoms of 0.08 within 1.7A
Uanis(C4A) = Uanis(C5A) = Uanis(C6A) = Uanis(C1A) = Uanis(C2A) = Uanis(C3A)
3. Rigid body (RIGU) restrains
 C6B, C3B, C2B, C7B, C1B, C4B, C5B
 with sigma for 1-2 distances of 0.004 and sigma for 1-3 distances of 0.004
 C6A, C5A, C4A, C3A, C2A, C1A, C7A
 with sigma for 1-2 distances of 0.004 and sigma for 1-3 distances of 0.004
4. Others
 Fixed Sof: C2A(0.5) H2A(0.5) C1A(0.5) C6A(0.5) H6A(0.5) C5A(0.5) H5A(0.5)
 C4A(0.5) H4A(0.5) C3A(0.5) H3A(0.5) C7A(0.5) H7AA(0.5) H7AB(0.5) H7AC(0.5)
 C1B(0.5) H1B(0.5) C2B(0.5) C3B(0.5) H3B(0.5) C6B(0.5) H6B(0.5) C5B(0.5)
 H5B(0.5) C4B(0.5) H4B(0.5) C7B(0.5) H7BA(0.5) H7BB(0.5) H7BC(0.5)
5.a Ternary CH refined with riding coordinates:
 C12(H12), C6(H6)
5.b Aromatic/amide H refined with riding coordinates:
 C10(H10), C5(H5), C4(H4), C11(H11), C7(H7), C8(H8), C2(H2), C1(H1), C2A(H2A),
 C6A(H6A), C5A(H5A), C4A(H4A), C3A(H3A), C1B(H1B), C3B(H3B), C6B(H6B), C5B(H5B),
  C4B(H4B)
5.c Fitted hexagon refined as free rotating group:
 C2A(C1A,C6A,C5A,C4A,C3A), C1B(C2B,C3B,C6B,C5B,C4B)
5.d Idealised Me refined as rotating group:
 C7A(H7AA,H7AB,H7AC), C7B(H7BA,H7BB,H7BC)
;
_olex2_submission_special_instructions 'No special instructions were received'

loop_
_space_group_symop_operation_xyz
'x, y, z'
'-x, -y, z'
'x+1/2, -y+1/2, z'
'-x+1/2, y+1/2, z'
'x, y+1/2, z+1/2'
'-x, -y+1/2, z+1/2'
'x+1/2, -y+1, z+1/2'
'-x+1/2, y+1, z+1/2'

loop_
_atom_site_label
_atom_site_type_symbol
_atom_site_fract_x
_atom_site_fract_y
_atom_site_fract_z
_atom_site_U_iso_or_equiv
_atom_site_adp_type
_atom_site_occupancy
_atom_site_site_symmetry_order
_atom_site_calc_flag
_atom_site_refinement_flags_posn
_atom_site_refinement_flags_adp
_atom_site_refinement_flags_occupancy
_atom_site_disorder_assembly
_atom_site_disorder_group
I1 I 0.89136(2) 0.60998(2) 0.91358(2) 0.01765(4) Uani 1 1 d . . . . .
I2 I 0.73831(2) 0.32762(2) 1.08650(2) 0.01802(4) Uani 1 1 d . . . . .
Cl3 Cl 0.71974(7) 0.30204(4) 0.96817(3) 0.02277(15) Uani 1 1 d . . . . .
Cl1 Cl 0.90985(7) 0.63367(4) 1.03093(3) 0.02075(14) Uani 1 1 d . . . . .
Cl2 Cl 0.83009(8) 0.51334(4) 1.10612(3) 0.02570(16) Uani 1 1 d . . . . .
Cl4 Cl 0.77036(7) 0.42950(4) 0.89290(3) 0.02127(14) Uani 1 1 d . . . . .
C13 C 0.8434(2) 0.52519(16) 0.96483(10) 0.0149(5) Uani 1 1 d . . . . .
N1 N 0.4576(3) 0.76480(16) 0.84961(10) 0.0268(6) Uani 1 1 d . . . . .
C14 C 0.8561(2) 0.54239(16) 1.01284(10) 0.0150(5) Uani 1 1 d . . . . .
C3 C 0.5180(3) 0.61300(16) 0.81474(10) 0.0150(5) Uani 1 1 d . . . . .
C15 C 0.8225(3) 0.48686(16) 1.04717(10) 0.0155(5) Uani 1 1 d . . . . .
C9 C 0.5969(3) 0.58890(16) 0.71355(10) 0.0142(5) Uani 1 1 d . . . . .
C18 C 0.7974(3) 0.45119(17) 0.95181(10) 0.0156(5) Uani 1 1 d . . . . .
C12 C 0.5637(2) 0.51839(15) 0.74351(9) 0.0126(5) Uani 1 1 d . . . . .
H12 H 0.622750 0.476171 0.737538 0.015 Uiso 1 1 calc R U . . .
C16 C 0.7812(3) 0.41146(17) 1.03421(10) 0.0157(5) Uani 1 1 d . . . . .
C10 C 0.5170(3) 0.62769(17) 0.68327(10) 0.0177(6) Uani 1 1 d . . . . .
H10 H 0.436891 0.611102 0.680757 0.021 Uiso 1 1 calc R U . . .
N2 N 0.6714(3) 0.71921(17) 0.65904(10) 0.0244(6) Uani 1 1 d . . . . .
C17 C 0.7698(3) 0.39418(16) 0.98602(11) 0.0153(5) Uani 1 1 d . . . . .
C5 C 0.3869(3) 0.7268(2) 0.81886(13) 0.0278(7) Uani 1 1 d . . . . .
H5 H 0.316737 0.751923 0.808506 0.033 Uiso 1 1 calc R U . . .
C4 C 0.4122(3) 0.6517(2) 0.80144(12) 0.0272(7) Uani 1 1 d . . . . .
H4 H 0.358275 0.627107 0.780813 0.033 Uiso 1 1 calc R U . . .
C11 C 0.5588(3) 0.69169(19) 0.65683(12) 0.0223(6) Uani 1 1 d . . . . .
H11 H 0.504793 0.716681 0.636414 0.027 Uiso 1 1 calc R U . . .
C7 C 0.7477(3) 0.6819(2) 0.68824(13) 0.0265(7) Uani 1 1 d . . . . .
H7 H 0.827039 0.700215 0.690123 0.032 Uiso 1 1 calc R U . . .
C8 C 0.7153(3) 0.61782(19) 0.71571(11) 0.0224(6) Uani 1 1 d . . . . .
H8 H 0.771806 0.593960 0.735564 0.027 Uiso 1 1 calc R U . . .
C2 C 0.5914(3) 0.6530(2) 0.84629(14) 0.0327(8) Uani 1 1 d . . . . .
H2 H 0.663037 0.629878 0.856809 0.039 Uiso 1 1 calc R U . . .
C1 C 0.5582(4) 0.7279(2) 0.86237(16) 0.0412(10) Uani 1 1 d . . . . .
H1 H 0.609928 0.753585 0.883377 0.049 Uiso 1 1 calc R U . . .
C6 C 0.5531(3) 0.53081(16) 0.79881(10) 0.0144(5) Uani 1 1 d . . . . .
H6 H 0.624456 0.510974 0.815699 0.017 Uiso 1 1 calc R U . . .
C2A C 0.5007(9) 0.5074(5) 1.05052(18) 0.0571(11) Uani 0.5 1 d G U P A -1
H2A H 0.506293 0.519119 1.082669 0.069 Uiso 0.5 1 calc R U P A -1
C1A C 0.5371(7) 0.5630(4) 1.0170(2) 0.0571(11) Uani 0.5 1 d G U P A -1
C6A C 0.5287(7) 0.5455(4) 0.9690(2) 0.0571(11) Uani 0.5 1 d G U P A -1
H6A H 0.553037 0.582755 0.946603 0.069 Uiso 0.5 1 calc R U P A -1
C5A C 0.4841(7) 0.4724(4) 0.95443(18) 0.0571(11) Uani 0.5 1 d G U P A -1
H5A H 0.478516 0.460718 0.922281 0.069 Uiso 0.5 1 calc R U P A -1
C4A C 0.4478(5) 0.4168(4) 0.9879(2) 0.0571(11) Uani 0.5 1 d G U P A -1
H4A H 0.417883 0.367880 0.978152 0.069 Uiso 0.5 1 calc R U P A -1
C3A C 0.4561(7) 0.4343(4) 1.0359(2) 0.0571(11) Uani 0.5 1 d G U P A -1
H3A H 0.431770 0.397079 1.058347 0.069 Uiso 0.5 1 calc R U P A -1
C7A C 0.5828(8) 0.6389(6) 1.0264(5) 0.068(3) Uani 0.5 1 d . U P A -1
H7AA H 0.617043 0.640100 1.057664 0.102 Uiso 0.5 1 calc R U P A -1
H7AB H 0.518499 0.677065 1.024306 0.102 Uiso 0.5 1 calc R U P A -1
H7AC H 0.644371 0.651643 1.003562 0.102 Uiso 0.5 1 calc R U P A -1
C1B C 1.0070(8) 0.5090(4) 0.78168(12) 0.0365(17) Uani 0.5 1 d G . P B -1
H1B H 1.024584 0.529309 0.811556 0.044 Uiso 0.5 1 calc R U P B -1
C2B C 1.0372(5) 0.5520(3) 0.74132(17) 0.0316(15) Uani 0.5 1 d G . P B -1
C3B C 1.0109(7) 0.5216(4) 0.69668(13) 0.037(3) Uani 0.5 1 d G . P B -1
H3B H 1.031103 0.550370 0.669671 0.045 Uiso 0.5 1 calc R U P B -1
C6B C 0.9543(9) 0.4483(5) 0.69239(17) 0.059(4) Uani 0.5 1 d G . P B -1
H6B H 0.936694 0.428040 0.662516 0.070 Uiso 0.5 1 calc R U P B -1
C5B C 0.9241(7) 0.4054(3) 0.7327(2) 0.055(3) Uani 0.5 1 d G . P B -1
H5B H 0.886229 0.356343 0.729881 0.066 Uiso 0.5 1 calc R U P B -1
C4B C 0.9504(7) 0.4357(4) 0.77740(18) 0.050(2) Uani 0.5 1 d G . P B -1
H4B H 0.930174 0.406976 0.804401 0.060 Uiso 0.5 1 calc R U P B -1
C7B C 1.0971(9) 0.6319(6) 0.7460(4) 0.049(2) Uani 0.5 1 d . . P B -1
H7BA H 1.036802 0.672812 0.744128 0.074 Uiso 0.5 1 calc R U P B -1
H7BB H 1.154790 0.638729 0.720874 0.074 Uiso 0.5 1 calc R U P B -1
H7BC H 1.137854 0.635124 0.776015 0.074 Uiso 0.5 1 calc R U P B -1

loop_
_atom_site_aniso_label
_atom_site_aniso_U_11
_atom_site_aniso_U_22
_atom_site_aniso_U_33
_atom_site_aniso_U_23
_atom_site_aniso_U_13
_atom_site_aniso_U_12
I1 0.01971(8) 0.01426(7) 0.01896(8) 0.00629(7) 0.00129(8) 0.00160(6)
I2 0.02194(8) 0.01501(8) 0.01712(8) 0.00457(7) -0.00077(8) -0.00408(6)
Cl3 0.0326(4) 0.0142(3) 0.0215(4) -0.0009(3) -0.0012(3) -0.0069(3)
Cl1 0.0268(4) 0.0122(3) 0.0232(4) 0.0008(3) -0.0036(3) -0.0044(3)
Cl2 0.0427(4) 0.0196(3) 0.0148(3) 0.0005(3) -0.0056(3) -0.0078(3)
Cl4 0.0283(4) 0.0207(3) 0.0148(3) 0.0003(3) -0.0021(3) -0.0001(3)
C13 0.0129(12) 0.0148(13) 0.0172(13) 0.0040(10) 0.0005(10) 0.0015(10)
N1 0.0374(16) 0.0167(12) 0.0264(15) -0.0083(10) 0.0044(12) -0.0001(11)
C14 0.0132(12) 0.0115(12) 0.0202(14) 0.0013(10) -0.0008(11) -0.0003(10)
C3 0.0235(14) 0.0106(12) 0.0108(12) 0.0000(9) 0.0007(11) -0.0023(10)
C15 0.0169(13) 0.0146(13) 0.0151(13) 0.0004(10) -0.0016(10) -0.0002(10)
C9 0.0193(13) 0.0114(12) 0.0120(12) -0.0011(10) 0.0020(10) -0.0009(10)
C18 0.0167(13) 0.0170(13) 0.0132(13) 0.0011(10) -0.0004(10) 0.0021(11)
C12 0.0157(12) 0.0094(11) 0.0127(12) 0.0002(9) 0.0004(10) 0.0009(9)
C16 0.0153(12) 0.0139(13) 0.0178(14) 0.0049(10) -0.0010(10) -0.0018(10)
C10 0.0202(14) 0.0164(13) 0.0165(14) 0.0014(11) -0.0008(11) 0.0001(11)
N2 0.0313(14) 0.0198(13) 0.0220(14) 0.0062(10) 0.0033(11) -0.0051(11)
C17 0.0160(13) 0.0131(13) 0.0169(14) -0.0003(11) -0.0014(10) -0.0023(10)
C5 0.0351(18) 0.0196(15) 0.0286(17) -0.0049(13) -0.0023(14) 0.0093(13)
C4 0.0325(17) 0.0204(15) 0.0287(17) -0.0115(13) -0.0111(14) 0.0076(13)
C11 0.0272(16) 0.0170(14) 0.0227(15) 0.0054(12) 0.0015(13) 0.0019(12)
C7 0.0244(16) 0.0264(17) 0.0289(18) 0.0076(13) -0.0009(13) -0.0109(13)
C8 0.0202(14) 0.0244(16) 0.0227(16) 0.0061(12) -0.0023(12) -0.0044(12)
C2 0.0312(17) 0.0244(16) 0.042(2) -0.0158(15) -0.0159(15) 0.0050(14)
C1 0.045(2) 0.0263(18) 0.052(3) -0.0241(17) -0.0172(19) 0.0042(16)
C6 0.0179(13) 0.0127(12) 0.0127(13) 0.0014(10) -0.0024(10) 0.0017(11)
C2A 0.0243(14) 0.071(3) 0.076(3) -0.009(2) -0.0025(19) 0.0169(15)
C1A 0.0243(14) 0.071(3) 0.076(3) -0.009(2) -0.0025(19) 0.0169(15)
C6A 0.0243(14) 0.071(3) 0.076(3) -0.009(2) -0.0025(19) 0.0169(15)
C5A 0.0243(14) 0.071(3) 0.076(3) -0.009(2) -0.0025(19) 0.0169(15)
C4A 0.0243(14) 0.071(3) 0.076(3) -0.009(2) -0.0025(19) 0.0169(15)
C3A 0.0243(14) 0.071(3) 0.076(3) -0.009(2) -0.0025(19) 0.0169(15)
C7A 0.020(4) 0.057(5) 0.127(10) 0.008(6) 0.012(5) 0.010(4)
C1B 0.042(4) 0.048(5) 0.019(2) 0.002(4) -0.004(5) 0.009(3)
C2B 0.027(4) 0.038(4) 0.030(4) 0.001(3) -0.004(3) 0.008(3)
C3B 0.046(6) 0.054(8) 0.012(3) -0.002(3) -0.005(4) 0.021(6)
C6B 0.058(8) 0.077(9) 0.041(5) -0.028(5) -0.001(5) 0.003(6)
C5B 0.048(6) 0.046(6) 0.070(7) -0.021(5) 0.014(5) -0.007(5)
C4B 0.056(6) 0.051(5) 0.043(5) -0.005(4) 0.016(4) 0.004(4)
C7B 0.043(5) 0.046(5) 0.059(6) -0.001(5) 0.001(4) 0.001(4)

loop_
_atom_type_symbol
_atom_type_description
_atom_type_scat_dispersion_real
_atom_type_scat_dispersion_imag
_atom_type_scat_source
C C 0.0033 0.0016 'International Tables Vol C Tables 4.2.6.8 and 6.1.1.4'
H H 0.0000 0.0000 'International Tables Vol C Tables 4.2.6.8 and 6.1.1.4'
Cl Cl 0.1484 0.1585 'International Tables Vol C Tables 4.2.6.8 and 6.1.1.4'
I I -0.4742 1.8119 'International Tables Vol C Tables 4.2.6.8 and 6.1.1.4'
N N 0.0061 0.0033 'International Tables Vol C Tables 4.2.6.8 and 6.1.1.4'

loop_
_geom_angle_atom_site_label_1
_geom_angle_atom_site_label_2
_geom_angle_atom_site_label_3
_geom_angle
_geom_angle_site_symmetry_1
_geom_angle_site_symmetry_3
_geom_angle_publ_flag
C14 C13 I1 120.2(2) . . ?
C14 C13 C18 118.6(3) . . ?
C18 C13 I1 121.2(2) . . ?
C1 N1 C5 116.3(3) . . ?
C13 C14 Cl1 120.5(2) . . ?
C13 C14 C15 120.5(3) . . ?
C15 C14 Cl1 118.9(2) . . ?
C4 C3 C6 124.5(3) . . ?
C2 C3 C4 116.0(3) . . ?
C2 C3 C6 119.4(3) . . ?
C14 C15 Cl2 118.8(2) . . ?
C14 C15 C16 121.0(3) . . ?
C16 C15 Cl2 120.2(2) . . ?
C10 C9 C12 124.2(3) . . ?
C10 C9 C8 117.1(3) . . ?
C8 C9 C12 118.6(3) . . ?
C13 C18 Cl4 120.3(2) . . ?
C17 C18 Cl4 118.8(2) . . ?
C17 C18 C13 120.9(3) . . ?
C9 C12 C12 122.8(2) . 2_665 ?
C9 C12 H12 108.4 . . ?
C9 C12 C6 117.9(2) . . ?
C12 C12 H12 108.4 2_665 . ?
C12 C12 C6 89.17(14) 2_665 . ?
C6 C12 H12 108.4 . . ?
C15 C16 I2 120.2(2) . . ?
C17 C16 I2 121.6(2) . . ?
C17 C16 C15 118.3(3) . . ?
C9 C10 H10 120.5 . . ?
C11 C10 C9 118.9(3) . . ?
C11 C10 H10 120.5 . . ?
C11 N2 C7 117.0(3) . . ?
C18 C17 Cl3 119.3(2) . . ?
C16 C17 Cl3 120.1(2) . . ?
C16 C17 C18 120.6(3) . . ?
N1 C5 H5 118.3 . . ?
N1 C5 C4 123.5(3) . . ?
C4 C5 H5 118.3 . . ?
C3 C4 H4 119.9 . . ?
C5 C4 C3 120.2(3) . . ?
C5 C4 H4 119.9 . . ?
C10 C11 H11 118.1 . . ?
N2 C11 C10 123.8(3) . . ?
N2 C11 H11 118.1 . . ?
N2 C7 H7 118.2 . . ?
N2 C7 C8 123.5(3) . . ?
C8 C7 H7 118.2 . . ?
C9 C8 H8 120.2 . . ?
C7 C8 C9 119.5(3) . . ?
C7 C8 H8 120.2 . . ?
C3 C2 H2 120.0 . . ?
C3 C2 C1 119.9(3) . . ?
C1 C2 H2 120.0 . . ?
N1 C1 C2 124.0(3) . . ?
N1 C1 H1 118.0 . . ?
C2 C1 H1 118.0 . . ?
C3 C6 C12 115.8(2) . . ?
C3 C6 C6 114.7(3) . 2_665 ?
C3 C6 H6 112.0 . . ?
C12 C6 H6 112.0 . . ?
C6 C6 C12 88.15(14) 2_665 . ?
C6 C6 H6 112.0 2_665 . ?
C1A C2A H2A 120.0 . . ?
C1A C2A C3A 120.0 . . ?
C3A C2A H2A 120.0 . . ?
C2A C1A C7A 126.4(8) . . ?
C6A C1A C2A 120.0 . . ?
C6A C1A C7A 113.6(8) . . ?
C1A C6A H6A 120.0 . . ?
C1A C6A C5A 120.0 . . ?
C5A C6A H6A 120.0 . . ?
C6A C5A H5A 120.0 . . ?
C6A C5A C4A 120.0 . . ?
C4A C5A H5A 120.0 . . ?
C5A C4A H4A 120.0 . . ?
C3A C4A C5A 120.0 . . ?
C3A C4A H4A 120.0 . . ?
C2A C3A H3A 120.0 . . ?
C4A C3A C2A 120.0 . . ?
C4A C3A H3A 120.0 . . ?
C1A C7A H7AA 109.5 . . ?
C1A C7A H7AB 109.5 . . ?
C1A C7A H7AC 109.5 . . ?
H7AA C7A H7AB 109.5 . . ?
H7AA C7A H7AC 109.5 . . ?
H7AB C7A H7AC 109.5 . . ?
C2B C1B H1B 120.0 . . ?
C2B C1B C4B 120.0 . . ?
C4B C1B H1B 120.0 . . ?
C1B C2B C7B 120.0(5) . . ?
C3B C2B C1B 120.0 . . ?
C3B C2B C7B 120.0(5) . . ?
C2B C3B H3B 120.0 . . ?
C2B C3B C6B 120.0 . . ?
C6B C3B H3B 120.0 . . ?
C3B C6B H6B 120.0 . . ?
C5B C6B C3B 120.0 . . ?
C5B C6B H6B 120.0 . . ?
C6B C5B H5B 120.0 . . ?
C6B C5B C4B 120.0 . . ?
C4B C5B H5B 120.0 . . ?
C1B C4B H4B 120.0 . . ?
C5B C4B C1B 120.0 . . ?
C5B C4B H4B 120.0 . . ?
C2B C7B H7BA 109.5 . . ?
C2B C7B H7BB 109.5 . . ?
C2B C7B H7BC 109.5 . . ?
H7BA C7B H7BB 109.5 . . ?
H7BA C7B H7BC 109.5 . . ?
H7BB C7B H7BC 109.5 . . ?

loop_
_geom_bond_atom_site_label_1
_geom_bond_atom_site_label_2
_geom_bond_distance
_geom_bond_site_symmetry_2
_geom_bond_publ_flag
I1 C13 2.101(3) . ?
I2 C16 2.097(3) . ?
Cl3 C17 1.724(3) . ?
Cl1 C14 1.727(3) . ?
Cl2 C15 1.724(3) . ?
Cl4 C18 1.728(3) . ?
C13 C14 1.392(4) . ?
C13 C18 1.396(4) . ?
N1 C5 1.332(4) . ?
N1 C1 1.323(5) . ?
C14 C15 1.397(4) . ?
C3 C4 1.389(4) . ?
C3 C2 1.380(4) . ?
C3 C6 1.507(4) . ?
C15 C16 1.399(4) . ?
C9 C12 1.504(4) . ?
C9 C10 1.391(4) . ?
C9 C8 1.397(4) . ?
C18 C17 1.396(4) . ?
C12 C12 1.537(5) 2_665 ?
C12 H12 0.9800 . ?
C12 C6 1.578(4) . ?
C16 C17 1.396(4) . ?
C10 H10 0.9300 . ?
C10 C11 1.391(4) . ?
N2 C11 1.329(4) . ?
N2 C7 1.335(4) . ?
C5 H5 0.9300 . ?
C5 C4 1.387(4) . ?
C4 H4 0.9300 . ?
C11 H11 0.9300 . ?
C7 H7 0.9300 . ?
C7 C8 1.378(4) . ?
C8 H8 0.9300 . ?
C2 H2 0.9300 . ?
C2 C1 1.391(5) . ?
C1 H1 0.9300 . ?
C6 C6 1.566(6) 2_665 ?
C6 H6 0.9800 . ?
C2A H2A 0.9300 . ?
C2A C1A 1.3900 . ?
C2A C3A 1.3900 . ?
C1A C6A 1.3900 . ?
C1A C7A 1.401(13) . ?
C6A H6A 0.9300 . ?
C6A C5A 1.3900 . ?
C5A H5A 0.9300 . ?
C5A C4A 1.3900 . ?
C4A H4A 0.9300 . ?
C4A C3A 1.3900 . ?
C3A H3A 0.9300 . ?
C7A H7AA 0.9600 . ?
C7A H7AB 0.9600 . ?
C7A H7AC 0.9600 . ?
C1B H1B 0.9300 . ?
C1B C2B 1.3900 . ?
C1B C4B 1.3900 . ?
C2B C3B 1.3900 . ?
C2B C7B 1.507(11) . ?
C3B H3B 0.9300 . ?
C3B C6B 1.3900 . ?
C6B H6B 0.9300 . ?
C6B C5B 1.3900 . ?
C5B H5B 0.9300 . ?
C5B C4B 1.3900 . ?
C4B H4B 0.9300 . ?
C7B H7BA 0.9600 . ?
C7B H7BB 0.9600 . ?
C7B H7BC 0.9600 . ?

loop_
_geom_torsion_atom_site_label_1
_geom_torsion_atom_site_label_2
_geom_torsion_atom_site_label_3
_geom_torsion_atom_site_label_4
_geom_torsion
_geom_torsion_site_symmetry_1
_geom_torsion_site_symmetry_2
_geom_torsion_site_symmetry_3
_geom_torsion_site_symmetry_4
_geom_torsion_publ_flag
I1 C13 C14 Cl1 0.6(3) . . . . ?
I1 C13 C14 C15 178.9(2) . . . . ?
I1 C13 C18 Cl4 -3.8(3) . . . . ?
I1 C13 C18 C17 177.8(2) . . . . ?
I2 C16 C17 Cl3 -0.2(3) . . . . ?
I2 C16 C17 C18 179.2(2) . . . . ?
Cl1 C14 C15 Cl2 2.7(3) . . . . ?
Cl1 C14 C15 C16 -178.4(2) . . . . ?
Cl2 C15 C16 I2 -3.7(3) . . . . ?
Cl2 C15 C16 C17 176.3(2) . . . . ?
Cl4 C18 C17 Cl3 4.5(3) . . . . ?
Cl4 C18 C17 C16 -174.9(2) . . . . ?
C13 C14 C15 Cl2 -175.6(2) . . . . ?
C13 C14 C15 C16 3.3(4) . . . . ?
C13 C18 C17 Cl3 -177.1(2) . . . . ?
C13 C18 C17 C16 3.5(4) . . . . ?
N1 C5 C4 C3 -2.1(6) . . . . ?
C14 C13 C18 Cl4 175.6(2) . . . . ?
C14 C13 C18 C17 -2.8(4) . . . . ?
C14 C15 C16 I2 177.4(2) . . . . ?
C14 C15 C16 C17 -2.6(4) . . . . ?
C3 C2 C1 N1 0.6(7) . . . . ?
C15 C16 C17 Cl3 179.8(2) . . . . ?
C15 C16 C17 C18 -0.8(4) . . . . ?
C9 C12 C6 C3 28.2(3) . . . . ?
C9 C12 C6 C6 144.8(3) . . . 2_665 ?
C9 C10 C11 N2 -0.8(5) . . . . ?
C18 C13 C14 Cl1 -178.8(2) . . . . ?
C18 C13 C14 C15 -0.5(4) . . . . ?
C12 C9 C10 C11 -179.1(3) . . . . ?
C12 C9 C8 C7 179.4(3) . . . . ?
C12 C12 C6 C3 -99.1(3) 2_665 . . . ?
C12 C12 C6 C6 17.6(3) 2_665 . . 2_665 ?
C10 C9 C12 C12 0.1(4) . . . 2_665 ?
C10 C9 C12 C6 -108.7(3) . . . . ?
C10 C9 C8 C7 -0.3(5) . . . . ?
N2 C7 C8 C9 0.1(5) . . . . ?
C5 N1 C1 C2 -1.1(6) . . . . ?
C4 C3 C2 C1 -0.8(6) . . . . ?
C4 C3 C6 C12 58.4(4) . . . . ?
C4 C3 C6 C6 -42.2(3) . . . 2_665 ?
C11 N2 C7 C8 -0.3(5) . . . . ?
C7 N2 C11 C10 0.7(5) . . . . ?
C8 C9 C12 C12 -179.6(3) . . . 2_665 ?
C8 C9 C12 C6 71.6(3) . . . . ?
C8 C9 C10 C11 0.6(4) . . . . ?
C2 C3 C4 C5 1.5(5) . . . . ?
C2 C3 C6 C12 -124.6(3) . . . . ?
C2 C3 C6 C6 134.9(3) . . . 2_665 ?
C1 N1 C5 C4 1.9(6) . . . . ?
C6 C3 C4 C5 178.6(3) . . . . ?
C6 C3 C2 C1 -178.1(4) . . . . ?
C2A C1A C6A C5A 0.0 . . . . ?
C1A C2A C3A C4A 0.0 . . . . ?
C1A C6A C5A C4A 0.0 . . . . ?
C6A C5A C4A C3A 0.0 . . . . ?
C5A C4A C3A C2A 0.0 . . . . ?
C3A C2A C1A C6A 0.0 . . . . ?
C3A C2A C1A C7A 179.6(7) . . . . ?
C7A C1A C6A C5A -179.6(6) . . . . ?
C1B C2B C3B C6B 0.0 . . . . ?
C2B C1B C4B C5B 0.0 . . . . ?
C2B C3B C6B C5B 0.0 . . . . ?
C3B C6B C5B C4B 0.0 . . . . ?
C6B C5B C4B C1B 0.0 . . . . ?
C4B C1B C2B C3B 0.0 . . . . ?
C4B C1B C2B C7B 179.2(7) . . . . ?
C7B C2B C3B C6B -179.2(7) . . . . ?
